data_4317234
loop_
_publ_author_name
'Johanna Heine'
'Stefanie Dehnen'

_publ_section_title
;
 Aqueous Telluridoindate Chemistry: Water-Soluble Salts of Monomeric,
 Dimeric, and Trimeric In/Te Anions [InTe4]5-, [In2Te6]6-, and
 [In3Te10]11-
;
_journal_name_full 'Inorganic Chemistry'
_journal_page_first 11216
_journal_page_last 11222
_journal_paper_doi 10.1021/ic101881j
_journal_volume 49
_journal_year 2010
_chemical_formula_moiety 'In2 Te6, 6(H2 O), 6(K)'
_chemical_formula_sum 'H12 In2 K6 O6 Te6'
_chemical_formula_weight 1337.94
_space_group_IT_number 14
_symmetry_cell_setting monoclinic
_symmetry_space_group_name_Hall '-P 2ybc'
_symmetry_space_group_name_H-M 'P 1 21/c 1'
_atom_sites_solution_primary direct
_atom_sites_solution_secondary difmap
_audit_creation_method SHELXL-97
_cell_angle_alpha 90.00
_cell_angle_beta 118.62(3)
_cell_angle_gamma 90.00
_cell_formula_units_Z 2
_cell_length_a 8.993(3)
_cell_length_b 14.372(4)
_cell_length_c 11.602(4)
_cell_measurement_reflns_used 11063
_cell_measurement_temperature 100(2)
_cell_measurement_theta_max 54.49
_cell_measurement_theta_min 4.90
_cell_volume 1316.3(8)
_diffrn_ambient_temperature 100(2)
_diffrn_measured_fraction_theta_full 0.999
_diffrn_measured_fraction_theta_max 0.999
_diffrn_measurement_device_type 'Stoe IPDS 2'
_diffrn_measurement_method \w-scan
_diffrn_radiation_monochromator graphite
_diffrn_radiation_source 'fine-focus sealed tube'
_diffrn_radiation_type MoK\a
_diffrn_radiation_wavelength 0.71073
_diffrn_reflns_av_R_equivalents 0.0365
_diffrn_reflns_av_sigmaI/netI 0.0264
_diffrn_reflns_limit_h_max 11
_diffrn_reflns_limit_h_min -11
_diffrn_reflns_limit_k_max 18
_diffrn_reflns_limit_k_min -18
_diffrn_reflns_limit_l_max 14
_diffrn_reflns_limit_l_min -14
_diffrn_reflns_number 10042
_diffrn_reflns_theta_full 26.72
_diffrn_reflns_theta_max 26.72
_diffrn_reflns_theta_min 2.45
_exptl_absorpt_coefficient_mu 9.225
_exptl_absorpt_correction_T_max 0.804
_exptl_absorpt_correction_T_min 0.465
_exptl_absorpt_correction_type gaussian
_exptl_absorpt_process_details 'A.L.Spek (2003) J. Appl. Cryst. 36, 7-13'
_exptl_crystal_colour yellow
_exptl_crystal_density_diffrn 3.345
_exptl_crystal_density_method 'not measured'
_exptl_crystal_description block
_exptl_crystal_F_000 1144
_exptl_crystal_size_max 0.08
_exptl_crystal_size_mid 0.08
_exptl_crystal_size_min 0.02
_refine_diff_density_max 1.02
_refine_diff_density_min -1.16
_refine_diff_density_rms 0.23
_refine_ls_extinction_method none
_refine_ls_goodness_of_fit_ref 1.023
_refine_ls_hydrogen_treatment undef
_refine_ls_matrix_type full
_refine_ls_number_parameters 91
_refine_ls_number_reflns 2799
_refine_ls_number_restraints 0
_refine_ls_restrained_S_all 1.023
_refine_ls_R_factor_all 0.0289
_refine_ls_R_factor_gt 0.0236
_refine_ls_shift/su_max 0.001
_refine_ls_shift/su_mean 0.000
_refine_ls_structure_factor_coef Fsqd
_refine_ls_weighting_details 'calc w=1/[\s^2^(Fo^2^)+(0.0350P)^2^] where P=(Fo^2^+2Fc^2^)/3'
_refine_ls_weighting_scheme calc
_refine_ls_wR_factor_gt 0.0533
_refine_ls_wR_factor_ref 0.0545
_reflns_number_gt 2501
_reflns_number_total 2799
_reflns_threshold_expression >2sigma(I)
_cod_data_source_file ic101881j_si_004.cif
_cod_data_source_block compound3
_cod_original_cell_volume 1316.3(7)
_cod_original_sg_symbol_H-M 'P 21/c'
_cod_database_code 4317234

loop_
_symmetry_equiv_pos_as_xyz
'x, y, z'
'-x, y+1/2, -z+1/2'
'-x, -y, -z'
'x, -y-1/2, z-1/2'

loop_
_atom_site_label
_atom_site_type_symbol
_atom_site_fract_x
_atom_site_fract_y
_atom_site_fract_z
_atom_site_U_iso_or_equiv
_atom_site_adp_type
_atom_site_occupancy
_atom_site_symmetry_multiplicity
_atom_site_calc_flag
_atom_site_refinement_flags
_atom_site_disorder_assembly
_atom_site_disorder_group
Te1 Te 0.45906(4) 0.43737(2) 0.14308(3) 0.01394(8) Uani 1 1 d . . .
Te2 Te 0.65660(4) 0.382797(19) 0.58283(3) 0.01299(8) Uani 1 1 d . . .
Te3 Te 0.08803(3) 0.32852(2) 0.27181(3) 0.01457(8) Uani 1 1 d . . .
In1 In 0.37379(4) 0.43388(2) 0.34152(3) 0.01217(8) Uani 1 1 d . . .
O1 O 0.9223(4) 0.1023(2) 0.4387(3) 0.0215(7) Uani 1 1 d . . .
O2 O 0.1700(4) 0.0403(3) 0.1036(3) 0.0223(7) Uani 1 1 d . . .
O3 O 0.5205(5) 0.1781(2) 0.3701(3) 0.0224(7) Uani 1 1 d . . .
K2 K 0.30156(13) 0.21422(7) 0.11483(9) 0.01835(19) Uani 1 1 d . . .
K3 K 0.77577(13) 0.27616(7) 0.35973(10) 0.0195(2) Uani 1 1 d . . .
K1 K 0.10693(13) 0.43654(7) -0.18793(9) 0.0200(2) Uani 1 1 d . . .

loop_
_atom_site_aniso_label
_atom_site_aniso_U_11
_atom_site_aniso_U_22
_atom_site_aniso_U_33
_atom_site_aniso_U_23
_atom_site_aniso_U_13
_atom_site_aniso_U_12
Te1 0.01635(15) 0.01257(15) 0.01471(13) 0.00000(10) 0.00889(11) -0.00038(11)
Te2 0.01320(14) 0.01122(14) 0.01345(13) 0.00019(10) 0.00550(11) 0.00123(11)
Te3 0.01265(14) 0.01476(15) 0.01692(14) 0.00105(10) 0.00757(11) -0.00112(11)
In1 0.01217(15) 0.01163(15) 0.01292(14) -0.00004(10) 0.00618(12) -0.00018(11)
O1 0.0224(18) 0.0219(18) 0.0186(15) 0.0004(13) 0.0086(13) 0.0015(15)
O2 0.0204(17) 0.0215(18) 0.0271(17) -0.0030(14) 0.0130(14) -0.0040(14)
O3 0.0297(19) 0.0159(17) 0.0261(16) -0.0019(13) 0.0170(15) -0.0007(14)
K2 0.0200(5) 0.0164(5) 0.0204(4) -0.0019(4) 0.0110(4) -0.0023(4)
K3 0.0176(5) 0.0176(5) 0.0253(5) -0.0012(4) 0.0118(4) 0.0007(4)
K1 0.0207(5) 0.0209(5) 0.0181(4) 0.0007(4) 0.0091(4) 0.0010(4)

loop_
_atom_type_symbol
_atom_type_description
_atom_type_scat_dispersion_real
_atom_type_scat_dispersion_imag
_atom_type_scat_source
H H 0.0000 0.0000 'International Tables Vol C Tables 4.2.6.8 and 6.1.1.4'
In In -0.7276 1.3100 'International Tables Vol C Tables 4.2.6.8 and 6.1.1.4'
K K 0.2009 0.2494 'International Tables Vol C Tables 4.2.6.8 and 6.1.1.4'
O O 0.0106 0.0060 'International Tables Vol C Tables 4.2.6.8 and 6.1.1.4'
Te Te -0.5308 1.6751 'International Tables Vol C Tables 4.2.6.8 and 6.1.1.4'

loop_
_geom_angle_atom_site_label_1
_geom_angle_atom_site_label_2
_geom_angle_atom_site_label_3
_geom_angle
_geom_angle_site_symmetry_1
_geom_angle_site_symmetry_3
_geom_angle_publ_flag
In1 Te1 K2 78.28(2) . . ?
In1 Te1 K3 81.28(3) . . ?
K2 Te1 K3 67.67(3) . . ?
In1 Te1 K1 115.73(3) . . ?
K2 Te1 K1 77.65(3) . . ?
K3 Te1 K1 137.39(3) . . ?
In1 Te1 K1 122.07(3) . 3_665 ?
K2 Te1 K1 138.00(2) . 3_665 ?
K3 Te1 K1 79.00(4) . 3_665 ?
K1 Te1 K1 115.54(3) . 3_665 ?
In1 Te2 In1 83.74(2) 3_666 . ?
In1 Te2 K3 136.73(2) 3_666 . ?
In1 Te2 K3 80.48(3) . . ?
In1 Te2 K3 109.88(3) 3_666 4_566 ?
In1 Te2 K3 140.92(2) . 4_566 ?
K3 Te2 K3 107.69(3) . 4_566 ?
In1 Te2 K2 96.00(2) 3_666 4_566 ?
In1 Te2 K2 77.60(3) . 4_566 ?
K3 Te2 K2 119.15(3) . 4_566 ?
K3 Te2 K2 64.93(3) 4_566 4_566 ?
In1 Te2 K1 79.53(2) 3_666 1_656 ?
In1 Te2 K1 144.09(3) . 1_656 ?
K3 Te2 K1 90.31(4) . 1_656 ?
K3 Te2 K1 74.95(4) 4_566 1_656 ?
K2 Te2 K1 135.42(3) 4_566 1_656 ?
In1 Te3 K3 143.17(2) . 1_455 ?
In1 Te3 K2 80.67(3) . 4_566 ?
K3 Te3 K2 73.40(4) 1_455 4_566 ?
In1 Te3 K2 75.59(3) . . ?
K3 Te3 K2 138.06(3) 1_455 . ?
K2 Te3 K2 110.73(3) 4_566 . ?
In1 Te3 K1 80.43(3) . 3_565 ?
K3 Te3 K1 85.86(3) 1_455 3_565 ?
K2 Te3 K1 112.67(3) 4_566 3_565 ?
K2 Te3 K1 125.42(3) . 3_565 ?
In1 Te3 K1 122.07(2) . 4_566 ?
K3 Te3 K1 75.25(2) 1_455 4_566 ?
K2 Te3 K1 73.89(2) 4_566 4_566 ?
K2 Te3 K1 66.81(2) . 4_566 ?
K1 Te3 K1 157.486(15) 3_565 4_566 ?
Te3 In1 Te1 111.07(3) . . ?
Te3 In1 Te2 112.85(2) . 3_666 ?
Te1 In1 Te2 110.429(15) . 3_666 ?
Te3 In1 Te2 114.72(3) . . ?
Te1 In1 Te2 110.69(3) . . ?
Te2 In1 Te2 96.261(19) 3_666 . ?
Te3 In1 K2 62.13(2) . . ?
Te1 In1 K2 58.79(2) . . ?
Te2 In1 K2 159.82(2) 3_666 . ?
Te2 In1 K2 103.53(3) . . ?
Te3 In1 K2 58.15(3) . 4_566 ?
Te1 In1 K2 149.60(2) . 4_566 ?
Te2 In1 K2 99.67(3) 3_666 4_566 ?
Te2 In1 K2 60.23(3) . 4_566 ?
K2 In1 K2 93.62(3) . 4_566 ?
Te3 In1 K3 112.31(3) . . ?
Te1 In1 K3 58.16(3) . . ?
Te2 In1 K3 134.23(2) 3_666 . ?
Te2 In1 K3 57.65(3) . . ?
K2 In1 K3 57.62(3) . . ?
K2 In1 K3 97.59(3) 4_566 . ?
K1 O1 K3 108.64(12) 4_666 . ?
K2 O2 K1 96.56(11) . 4_566 ?
K2 O3 K3 92.22(11) . . ?
O3 K2 O2 87.03(11) . . ?
O3 K2 Te1 91.37(8) . . ?
O2 K2 Te1 176.38(8) . . ?
O3 K2 Te3 155.96(8) . 4_565 ?
O2 K2 Te3 78.44(8) . 4_565 ?
Te1 K2 Te3 104.12(3) . 4_565 ?
O3 K2 Te3 79.60(8) . . ?
O2 K2 Te3 96.70(8) . . ?
Te1 K2 Te3 79.80(3) . . ?
Te3 K2 Te3 120.76(4) 4_565 . ?
O3 K2 Te2 79.94(8) . 4_565 ?
O2 K2 Te2 91.47(8) . 4_565 ?
Te1 K2 Te2 91.45(3) . 4_565 ?
Te3 K2 Te2 81.38(4) 4_565 4_565 ?
Te3 K2 Te2 157.50(3) . 4_565 ?
O3 K2 K3 44.26(8) . . ?
O2 K2 K3 122.35(8) . . ?
Te1 K2 K3 57.86(2) . . ?
Te3 K2 K3 131.85(4) 4_565 . ?
Te3 K2 K3 100.79(4) . . ?
Te2 K2 K3 57.50(3) 4_565 . ?
O3 K2 In1 67.93(8) . . ?
O2 K2 In1 133.49(8) . . ?
Te1 K2 In1 42.933(19) . . ?
Te3 K2 In1 135.39(3) 4_565 . ?
Te3 K2 In1 42.278(18) . . ?
Te2 K2 In1 119.83(3) 4_565 . ?
K3 K2 In1 64.09(3) . . ?
O3 K2 K1 64.51(8) . 4_566 ?
O2 K2 K1 41.85(7) . 4_566 ?
Te1 K2 K1 134.57(3) . 4_566 ?
Te3 K2 K1 112.83(4) 4_565 4_566 ?
Te3 K2 K1 59.15(3) . 4_566 ?
Te2 K2 K1 118.76(4) 4_565 4_566 ?
K3 K2 K1 108.75(4) . 4_566 ?
In1 K2 K1 91.64(3) . 4_566 ?
O3 K2 In1 116.27(8) . 4_565 ?
O2 K2 In1 73.52(7) . 4_565 ?
Te1 K2 In1 110.10(3) . 4_565 ?
Te3 K2 In1 41.18(2) 4_565 4_565 ?
Te3 K2 In1 160.14(3) . 4_565 ?
Te2 K2 In1 42.18(2) 4_565 4_565 ?
K3 K2 In1 99.03(4) . 4_565 ?
In1 K2 In1 152.50(3) . 4_565 ?
K1 K2 In1 115.03(3) 4_566 4_565 ?
O3 K2 K3 139.34(8) . 4_465 ?
O2 K2 K3 71.50(8) . 4_465 ?
Te1 K2 K3 107.89(3) . 4_465 ?
Te3 K2 K3 52.76(3) 4_565 4_465 ?
Te3 K2 K3 69.53(3) . 4_465 ?
Te2 K2 K3 132.94(3) 4_565 4_465 ?
K3 K2 K3 164.81(3) . 4_465 ?
In1 K2 K3 102.27(3) . 4_465 ?
K1 K2 K3 76.94(4) 4_566 4_465 ?
In1 K2 K3 90.80(4) 4_565 4_465 ?
O3 K2 K1 143.87(8) . . ?
O2 K2 K1 128.37(9) . . ?
Te1 K2 K1 52.84(3) . . ?
Te3 K2 K1 55.99(3) 4_565 . ?
Te3 K2 K1 88.18(3) . . ?
Te2 K2 K1 103.07(3) 4_565 . ?
K3 K2 K1 106.79(4) . . ?
In1 K2 K1 80.14(4) . . ?
K1 K2 K1 135.18(4) 4_566 . ?
In1 K2 K1 84.87(3) 4_565 . ?
K3 K2 K1 62.35(3) 4_465 . ?
O3 K3 O1 78.32(11) . . ?
O3 K3 Te3 158.16(8) . 1_655 ?
O1 K3 Te3 88.25(8) . 1_655 ?
O3 K3 Te2 69.05(7) . . ?
O1 K3 Te2 113.98(7) . . ?
Te3 K3 Te2 132.68(4) 1_655 . ?
O3 K3 Te1 87.85(8) . . ?
O1 K3 Te1 154.79(8) . . ?
Te3 K3 Te1 97.77(4) 1_655 . ?
Te2 K3 Te1 79.55(3) . . ?
O3 K3 Te2 79.55(8) . 4_565 ?
O1 K3 Te2 67.66(7) . 4_565 ?
Te3 K3 Te2 79.44(3) 1_655 4_565 ?
Te2 K3 Te2 146.88(3) . 4_565 ?
Te1 K3 Te2 89.30(4) . 4_565 ?
O3 K3 K2 43.51(8) . . ?
O1 K3 K2 102.38(8) . . ?
Te3 K3 K2 125.63(4) 1_655 . ?
Te2 K3 K2 91.30(4) . . ?
Te1 K3 K2 54.47(3) . . ?
Te2 K3 K2 57.57(3) 4_565 . ?
O3 K3 In1 63.90(8) . . ?
O1 K3 In1 140.19(8) . . ?
Te3 K3 In1 131.55(3) 1_655 . ?
Te2 K3 In1 41.87(2) . . ?
Te1 K3 In1 40.56(2) . . ?
Te2 K3 In1 114.28(4) 4_565 . ?
K2 K3 In1 58.28(3) . . ?
O3 K3 K2 131.85(8) . 4_666 ?
O1 K3 K2 66.47(8) . 4_666 ?
Te3 K3 K2 53.83(3) 1_655 4_666 ?
Te2 K3 K2 95.85(4) . 4_666 ?
Te1 K3 K2 135.78(4) . 4_666 ?
Te2 K3 K2 113.31(4) 4_565 4_666 ?
K2 K3 K2 168.51(3) . 4_666 ?
In1 K3 K2 132.04(3) . 4_666 ?
O3 K3 K1 105.91(8) . 4_666 ?
O1 K3 K1 35.54(7) . 4_666 ?
Te3 K3 K1 55.75(3) 1_655 4_666 ?
Te2 K3 K1 145.74(3) . 4_666 ?
Te1 K3 K1 134.71(3) . 4_666 ?
Te2 K3 K1 53.02(3) 4_565 4_666 ?
K2 K3 K1 108.14(4) . 4_666 ?
In1 K3 K1 166.36(3) . 4_666 ?
K2 K3 K1 61.34(3) 4_666 4_666 ?
O3 K3 K1 142.72(8) . 3_665 ?
O1 K3 K1 137.06(8) . 3_665 ?
Te3 K3 K1 48.90(2) 1_655 3_665 ?
Te2 K3 K1 97.48(3) . 3_665 ?
Te1 K3 K1 55.06(3) . 3_665 ?
Te2 K3 K1 101.42(3) 4_565 3_665 ?
K2 K3 K1 105.46(3) . 3_665 ?
In1 K3 K1 82.68(3) . 3_665 ?
K2 K3 K1 82.56(3) 4_666 3_665 ?
K1 K3 K1 103.80(3) 4_666 3_665 ?
O1 K1 O2 157.51(11) 4_465 4_565 ?
O1 K1 Te1 83.06(8) 4_465 . ?
O2 K1 Te1 119.15(8) 4_565 . ?
O1 K1 Te2 67.02(8) 4_465 1_454 ?
O2 K1 Te2 90.50(8) 4_565 1_454 ?
Te1 K1 Te2 149.39(3) . 1_454 ?
O1 K1 Te3 89.67(8) 4_465 3_565 ?
O2 K1 Te3 86.00(8) 4_565 3_565 ?
Te1 K1 Te3 109.76(3) . 3_565 ?
Te2 K1 Te3 77.59(3) 1_454 3_565 ?
O1 K1 Te3 81.99(8) 4_465 4_565 ?
O2 K1 Te3 91.64(8) 4_565 4_565 ?
Te1 K1 Te3 95.61(2) . 4_565 ?
Te2 K1 Te3 74.70(2) 1_454 4_565 ?
Te3 K1 Te3 152.16(3) 3_565 4_565 ?
O1 K1 K2 135.97(8) 4_465 4_565 ?
O2 K1 K2 41.59(8) 4_565 4_565 ?
Te1 K1 K2 101.72(4) . 4_565 ?
Te2 K1 K2 95.80(4) 1_454 4_565 ?
Te3 K1 K2 127.45(3) 3_565 4_565 ?
Te3 K1 K2 54.04(2) 4_565 4_565 ?
O1 K1 Te1 143.39(8) 4_465 3_665 ?
O2 K1 Te1 58.34(8) 4_565 3_665 ?
Te1 K1 Te1 64.46(3) . 3_665 ?
Te2 K1 Te1 145.94(3) 1_454 3_665 ?
Te3 K1 Te1 86.14(3) 3_565 3_665 ?
Te3 K1 Te1 116.00(3) 4_565 3_665 ?
K2 K1 Te1 70.73(3) 4_565 3_665 ?
O1 K1 K2 62.72(8) 4_465 . ?
O2 K1 K2 127.74(8) 4_565 . ?
Te1 K1 K2 49.51(2) . . ?
Te2 K1 K2 107.38(4) 1_454 . ?
Te3 K1 K2 145.02(3) 3_565 . ?
Te3 K1 K2 50.12(3) 4_565 . ?
K2 K1 K2 87.10(3) 4_565 . ?
Te1 K1 K2 103.11(4) 3_665 . ?
O1 K1 K3 35.82(7) 4_465 4_465 ?
O2 K1 K3 128.20(8) 4_565 4_465 ?
Te1 K1 K3 99.58(3) . 4_465 ?
Te2 K1 K3 52.02(3) 1_454 4_465 ?
Te3 K1 K3 113.22(4) 3_565 4_465 ?
Te3 K1 K3 48.99(2) 4_565 4_465 ?
K2 K1 K3 101.23(4) 4_565 4_465 ?
Te1 K1 K3 158.92(3) 3_665 4_465 ?
K2 K1 K3 56.31(3) . 4_465 ?
O1 K1 K3 133.54(8) 4_465 3_665 ?
O2 K1 K3 50.83(8) 4_565 3_665 ?
Te1 K1 K3 100.30(3) . 3_665 ?
Te2 K1 K3 104.89(3) 1_454 3_665 ?
Te3 K1 K3 45.23(2) 3_565 3_665 ?
Te3 K1 K3 142.32(3) 4_565 3_665 ?
K2 K1 K3 89.18(3) 4_565 3_665 ?
Te1 K1 K3 45.94(2) 3_665 3_665 ?
K2 K1 K3 147.73(3) . 3_665 ?
K3 K1 K3 155.14(3) 4_465 3_665 ?

loop_
_geom_bond_atom_site_label_1
_geom_bond_atom_site_label_2
_geom_bond_distance
_geom_bond_site_symmetry_2
_geom_bond_publ_flag
Te1 In1 2.7537(9) . ?
Te1 K2 3.4576(13) . ?
Te2 In1 2.8314(8) 3_666 ?
Te2 In1 2.8327(14) . ?
Te3 In1 2.7495(9) . ?
Te3 K3 3.4980(14) 1_455 ?
In1 Te2 2.8314(8) 3_666 ?
O1 K1 2.750(4) 4_666 ?
O1 K3 2.769(4) . ?
O2 K2 2.741(4) . ?
O2 K1 2.755(3) 4_566 ?
O3 K2 2.708(4) . ?
O3 K3 2.745(4) . ?
K3 Te3 3.4981(14) 1_655 ?
K1 O1 2.750(4) 4_465 ?
K1 O2 2.755(3) 4_565 ?
